data_1518722
loop_
_publ_author_name
'Vitalijus Janickis'

_publ_section_title
;
 Syntheses and Crystal Structures of Phenyltrimethylammonium Salts of a
 Mixed Hexabromoselenate/tellurate(IV), [C6H5(CH3)3N]2[Se0.75Te0.25Br6],
 and a Mixed
 catena-poly[(Di-mu-bromobis{tetrabromoselenate/tellurate(IV)})-mu-bromine],
 [C6H5(CH3)3N]2n[Se1.5Te 0.5Br10.Br2]n
;
_journal_name_full 'Acta Chemica Scandinavica'
_journal_page_first 188
_journal_page_last 193
_journal_volume 53
_journal_year 1999
_chemical_formula_sum 'C18 H28 Br12 N2 Se1.5 Te0.5'
_chemical_formula_weight 1413.58
_space_group_IT_number 2
_symmetry_cell_setting triclinic
_symmetry_Int_Tables_number 2
_symmetry_space_group_name_Hall '-P 1'
_symmetry_space_group_name_H-M 'P -1'
_cell_angle_alpha 94.13(3)
_cell_angle_beta 102.19(3)
_cell_angle_gamma 90.47(3)
_cell_formula_units_Z 1
_cell_length_a 8.6676(17)
_cell_length_b 8.8614(18)
_cell_length_c 11.473(2)
_cell_volume 858.9(3)
_diffrn_ambient_temperature 112
_diffrn_radiation_probe x-ray
_diffrn_radiation_type MoK\a
_diffrn_radiation_wavelength 0.71073
_exptl_absorpt_coefficient_mu 16.054
_exptl_crystal_density_diffrn 2.733
_exptl_crystal_density_meas 2.65
_exptl_crystal_F_000 647
_refine_ls_number_parameters 160
_refine_ls_number_reflns 2469
_refine_ls_R_factor_gt 0.0441
_refine_ls_wR_factor_gt 0.1212
_cod_data_source_file Acta-Chem-Scand-1999-53-188-193-2.cif
_cod_data_source_block SeTe-2
_cod_database_code 1518722

loop_
_symmetry_equiv_pos_site_id
_symmetry_equiv_pos_as_xyz
1 x,y,z
2 -x,-y,-z

loop_
_atom_site_label
_atom_site_type_symbol
_atom_site_thermal_displace_type
_atom_site_fract_x
_atom_site_fract_y
_atom_site_fract_z
_atom_site_occupancy
_atom_site_U_iso_or_equiv
Te Te Uiso 0.38110(10) 0.98270(10) 0.13970(10) 0.250 0.0170(10)
Br1 Br Uiso 0.10620(10) 0.98560(10) 0.15660(10) 1.000 0.0230(10)
Br2 Br Uiso 0.48320(10) 0.97830(10) 0.35610(10) 1.000 0.0250(10)
Br3 Br Uiso 0.38360(10) 1.27560(10) 0.15360(10) 1.000 0.0210(10)
Br4 Br Uiso 0.37590(10) 0.68960(10) 0.11920(10) 1.000 0.0250(10)
Br5 Br Uiso 0.29440(10) 0.99090(10) -0.11070(10) 1.000 0.0210(10)
Se Se Uiso 0.38110(10) 0.98270(10) 0.13970(10) 0.750 0.0170(10)
N N Uiso 0.9001(8) 0.5282(7) 0.2235(6) 1.000 0.0200(10)
C1 C Uiso 0.8669(13) 0.6199(11) 0.1168(8) 1.000 0.035(2)
C2 C Uiso 1.0276(12) 0.4201(12) 0.2080(9) 1.000 0.035(2)
C3 C Uiso 0.7546(11) 0.4348(11) 0.2224(8) 1.000 0.031(2)
C4 C Uiso 0.9479(9) 0.6319(9) 0.3356(7) 1.000 0.021(2)
C5 C Uiso 0.8329(11) 0.6855(10) 0.3927(9) 1.000 0.029(2)
C6 C Uiso 0.8781(12) 0.7842(11) 0.4954(9) 1.000 0.037(2)
C7 C Uiso 1.0335(11) 0.8266(9) 0.5375(8) 1.000 0.027(2)
C8 C Uiso 1.1445(11) 0.7752(11) 0.4773(9) 1.000 0.031(2)
C9 C Uiso 1.1027(10) 0.6773(11) 0.3757(8) 1.000 0.029(2)
Br6 Br Uiso 0.46450(10) 1.42830(10) 0.40850(10) 1.000 0.0250(10)

loop_
_atom_type_symbol
_atom_type_description
_atom_type_scat_dispersion_real
_atom_type_scat_dispersion_imag
_atom_type_scat_source
C C 0.0033 0.0016 ' International Tables Vol C Tables 4.2.6.8 and 6.1.1.4'
Br Br -0.2901 2.4595 ' International Tables Vol C Tables 4.2.6.8 and 6.1.1.4'
N N 0.0061 0.0033 ' International Tables Vol C Tables 4.2.6.8 and 6.1.1.4'
Se Se -0.0929 2.2259 ' International Tables Vol C Tables 4.2.6.8 and 6.1.1.4'
Te Te -0.5308 1.6751 ' International Tables Vol C Tables 4.2.6.8 and 6.1.1.4'

loop_
_geom_angle_atom_site_label_1
_geom_angle_atom_site_label_2
_geom_angle_atom_site_label_3
_geom_angle
_geom_angle_site_symmetry_3
_geom_angle_publ_flag
Br1 Te Br2 94.04(6) . yes
Br1 Te Br3 88.73(5) . yes
Br1 Te Br4 91.23(5) . yes
Br1 Te Br5 91.45(5) . yes
Br1 Te Br5 174.29(6) 2_675 yes
Br2 Te Br3 91.89(6) . yes
Br2 Te Br4 89.75(5) . yes
Br2 Te Br5 174.48(6) . yes
Br2 Te Br5 88.41(5) 2_675 yes
Br3 Te Br4 178.36(7) . yes
Br3 Te Br5 87.61(5) . yes
Br3 Te Br5 86.03(5) 2_675 yes
Br4 Te Br5 90.75(5) . yes
Br4 Te Br5 93.94(5) 2_675 yes
Br5 Te Br5 86.07(5) 2_675 yes
Te Br5 Te 93.93(5) 2_675 yes
Br1 Se Br2 94.04(6) . yes
Br1 Se Br3 88.73(5) . yes
Br1 Se Br4 91.23(5) . yes
Br1 Se Br5 91.45(5) . yes
Br2 Se Br3 91.89(6) . yes
Br2 Se Br4 89.75(5) . yes
Br2 Se Br5 174.48(6) . yes
Br3 Se Br4 178.36(7) . yes
Br3 Se Br5 87.61(5) . yes
Br4 Se Br5 90.75(5) . yes
C1 N C2 107.9(7) . yes
C1 N C3 107.8(7) . yes
C1 N C4 109.6(6) . yes
C2 N C3 107.0(7) . yes
C2 N C4 111.9(7) . yes
C3 N C4 112.5(6) . yes
N C4 C5 118.8(7) . yes
N C4 C9 120.1(7) . yes
C5 C4 C9 121.0(8) . no
C4 C5 C6 118.4(9) . no
C5 C6 C7 120.6(9) . no
C6 C7 C8 119.8(9) . no
C7 C8 C9 120.7(9) . no
C4 C9 C8 119.5(8) . no

loop_
_geom_bond_atom_site_label_1
_geom_bond_atom_site_label_2
_geom_bond_distance
_geom_bond_site_symmetry_2
_geom_bond_publ_flag
Te Br1 2.4313(14) . yes
Te Br2 2.4567(17) . yes
Te Br3 2.5885(14) . yes
Te Br4 2.5901(14) . yes
Te Br5 2.8182(17) . yes
Te Br5 2.9107(14) 2_675 yes
Br1 Se 2.4313(14) . yes
Br2 Se 2.4567(17) . yes
Br3 Se 2.5885(14) . yes
Br4 Se 2.5901(14) . yes
Br5 Se 2.8182(17) . yes
Br6 Br6 2.3364(16) 2_686 yes
N C2 1.499(13) . yes
N C3 1.500(12) . yes
N C1 1.497(11) . yes
N C4 1.506(10) . yes
C4 C9 1.370(12) . no
C4 C5 1.374(13) . no
C5 C6 1.399(14) . no
C6 C7 1.371(14) . no
C7 C8 1.361(14) . no
C8 C9 1.383(14) . no

loop_
_geom_torsion_atom_site_label_1
_geom_torsion_atom_site_label_2
_geom_torsion_atom_site_label_3
_geom_torsion_atom_site_label_4
_geom_torsion
_geom_torsion_publ_flag
C1 N C4 C5 90.1(9) no
C1 N C4 C9 -86.7(10) no
C2 N C4 C5 -150.3(8) no
C2 N C4 C9 32.9(10) no
C3 N C4 C5 -29.9(10) no
C3 N C4 C9 153.4(8) no
N C4 C5 C6 -178.7(8) no
C9 C4 C5 C6 -2.0(13) no
N C4 C9 C8 178.6(8) no
C5 C4 C9 C8 1.9(14) no
C4 C5 C6 C7 0.3(14) no
C5 C6 C7 C8 1.6(14) no
C6 C7 C8 C9 -1.7(14) no
C7 C8 C9 C4 0.0(14) no
